data_7005487
loop_
_publ_author_name
'Seredyuk, Maksym'
'Haukka, Matti'
'Fritsky, Igor O.'
'Koz\/lowski, Henryk'
'Kr\"amer, Roland'
'Pavlenko, Vadim A.'
'G\"utlich, Philipp'

_publ_section_title
;
 Bis(3,5-dimethyl-1H-pyrazolyl)selenide--a new bidentate bent connector
 for preparation of 1D and 2D co-ordination polymers.
;
_journal_issue 29
_journal_name_full 'Dalton transactions (Cambridge, England : 2003)'
_journal_page_first 3183
_journal_page_last 3194
_journal_paper_doi 10.1039/b702574b
_journal_year 2007
_chemical_absolute_configuration unk
_chemical_formula_moiety 'C20 H28 N8 Se2 Zn, 2(N O3)'
_chemical_formula_sum 'C20 H28 N10 O6 Se2 Zn'
_chemical_formula_weight 727.81
_chemical_name_common
;
catena-((bis(mu-trans-bis(3,5-dimethyl-1H-
pyrazolyl)selenide)) zinc(ii)) dinitrate
;
_chemical_name_systematic
;
catena-{(bis[mu-trans-bis(3,5-dimethyl-1H-pyrazolyl)selenide])
zinc(II)} dinitrate
;
_space_group_IT_number 120
_symmetry_cell_setting tetragonal
_symmetry_space_group_name_Hall 'I -4 -2c'
_symmetry_space_group_name_H-M 'I -4 c 2'
_atom_sites_solution_hydrogens mixed
_atom_sites_solution_primary direct
_atom_sites_solution_secondary difmap
_audit_creation_method SHELXL-97
_cell_angle_alpha 90.00
_cell_angle_beta 90.00
_cell_angle_gamma 90.00
_cell_formula_units_Z 4
_cell_length_a 13.2301(4)
_cell_length_b 13.2301(4)
_cell_length_c 15.8544(4)
_cell_measurement_temperature 120(2)
_cell_volume 2775.08(14)
_computing_cell_refinement 'Denzo/Scalepack (Otwinowski & Minor, 1997)'
_computing_data_collection 'Collect (Bruker AXS BV, 1997-2004)'
_computing_data_reduction 'Denzo/Scalepack (Otwinowski & Minor, 1997)'
_computing_molecular_graphics 'Diamond v.3.1d (Brandenburg, 2006)'
_computing_publication_material 'SHELXL-97 (Sheldrick, 1997)'
_computing_structure_refinement 'SHELXL-97 (Sheldrick, 1997)'
_computing_structure_solution 'SIR2004 (Burla et al., 2005)'
_diffrn_ambient_temperature 120(2)
_diffrn_detector_area_resol_mean 9
_diffrn_measured_fraction_theta_full 0.998
_diffrn_measured_fraction_theta_max 0.998
_diffrn_measurement_device '95mm CCD camera on \k-goniostat'
_diffrn_measurement_device_type 'Nonius KappaCCD'
_diffrn_measurement_method '\f scans and \w scans with \k offset'
_diffrn_radiation_monochromator 'horizontally mounted graphite crystal'
_diffrn_radiation_source 'fine-focus sealed tube'
_diffrn_radiation_type MoK\a
_diffrn_radiation_wavelength 0.71073
_diffrn_reflns_av_R_equivalents 0.0346
_diffrn_reflns_av_sigmaI/netI 0.0191
_diffrn_reflns_limit_h_max 17
_diffrn_reflns_limit_h_min -16
_diffrn_reflns_limit_k_max 17
_diffrn_reflns_limit_k_min -17
_diffrn_reflns_limit_l_max 20
_diffrn_reflns_limit_l_min -20
_diffrn_reflns_number 15520
_diffrn_reflns_theta_full 27.51
_diffrn_reflns_theta_max 27.51
_diffrn_reflns_theta_min 3.08
_exptl_absorpt_coefficient_mu 3.563
_exptl_absorpt_correction_T_max 0.6486
_exptl_absorpt_correction_T_min 0.4337
_exptl_absorpt_correction_type multi-scan
_exptl_absorpt_process_details 'Xprep in Shelxtl v.6.14-1 (Sheldrick, 2005)'
_exptl_crystal_colour colorless
_exptl_crystal_density_diffrn 1.742
_exptl_crystal_density_method 'not measured'
_exptl_crystal_description block
_exptl_crystal_F_000 1456
_exptl_crystal_size_max 0.26
_exptl_crystal_size_mid 0.14
_exptl_crystal_size_min 0.12
_refine_diff_density_max 0.775
_refine_diff_density_min -0.501
_refine_diff_density_rms 0.070
_refine_ls_abs_structure_details 'Flack H D (1983), Acta Cryst. A39, 876-881'
_refine_ls_abs_structure_Flack -0.019(13)
_refine_ls_extinction_method none
_refine_ls_goodness_of_fit_ref 1.121
_refine_ls_hydrogen_treatment constr
_refine_ls_matrix_type full
_refine_ls_number_parameters 92
_refine_ls_number_reflns 1597
_refine_ls_number_restraints 0
_refine_ls_restrained_S_all 1.121
_refine_ls_R_factor_all 0.0283
_refine_ls_R_factor_gt 0.0242
_refine_ls_shift/su_max 0.001
_refine_ls_shift/su_mean 0.000
_refine_ls_structure_factor_coef Fsqd
_refine_ls_weighting_details 'calc w=1/[\s^2^(Fo^2^)+(0.0317P)^2^+2.3536P] where P=(Fo^2^+2Fc^2^)/3'
_refine_ls_weighting_scheme calc
_refine_ls_wR_factor_gt 0.0591
_refine_ls_wR_factor_ref 0.0607
_reflns_number_gt 1478
_reflns_number_total 1597
_reflns_threshold_expression >2sigma(I)
_cod_data_source_file b702574b.txt
_cod_data_source_block 5
_cod_database_code 7005487

loop_
_symmetry_equiv_pos_as_xyz
'x, y, z'
'y, -x, -z'
'-x, -y, z'
'-y, x, -z'
'y, x, -z+1/2'
'-y, -x, -z+1/2'
'-x, y, z+1/2'
'x, -y, z+1/2'
'x+1/2, y+1/2, z+1/2'
'y+1/2, -x+1/2, -z+1/2'
'-x+1/2, -y+1/2, z+1/2'
'-y+1/2, x+1/2, -z+1/2'
'y+1/2, x+1/2, -z+1'
'-y+1/2, -x+1/2, -z+1'
'-x+1/2, y+1/2, z+1'
'x+1/2, -y+1/2, z+1'

loop_
_atom_site_label
_atom_site_type_symbol
_atom_site_fract_x
_atom_site_fract_y
_atom_site_fract_z
_atom_site_U_iso_or_equiv
_atom_site_adp_type
_atom_site_occupancy
_atom_site_symmetry_multiplicity
_atom_site_calc_flag
_atom_site_refinement_flags
_atom_site_disorder_assembly
_atom_site_disorder_group
Se1 Se 0.261777(16) 0.261777(16) 0.2500 0.02769(11) Uani 1 2 d S . .
Zn1 Zn 0.5000 0.5000 0.0000 0.02116(12) Uani 1 4 d S . .
N1 N 0.45175(16) 0.39353(16) 0.07861(13) 0.0241(4) Uani 1 1 d . . .
N2 N 0.48657(16) 0.29609(16) 0.08083(15) 0.0284(5) Uani 1 1 d . . .
H2N H 0.5459 0.2804 0.0585 0.034 Uiso 1 1 d R . .
N3 N 0.21379(16) 0.28621(16) 0.00000(15) 0.0356(8) Uani 1 2 d SR . .
C1 C 0.4560(3) 0.1300(2) 0.1461(2) 0.0403(7) Uani 1 1 d . . .
H1A H 0.5287 0.1188 0.1388 0.060 Uiso 1 1 calc R . .
H1B H 0.4187 0.0900 0.1043 0.060 Uiso 1 1 calc R . .
H1C H 0.4358 0.1092 0.2029 0.060 Uiso 1 1 calc R . .
C2 C 0.4330(2) 0.23847(19) 0.13411(17) 0.0268(5) Uani 1 1 d . . .
C3 C 0.35892(19) 0.29994(19) 0.16811(16) 0.0232(5) Uani 1 1 d . . .
C4 C 0.3730(2) 0.39603(19) 0.13204(15) 0.0250(6) Uani 1 1 d . . .
C5 C 0.3135(3) 0.4897(2) 0.14715(19) 0.0353(7) Uani 1 1 d . . .
H5A H 0.3324 0.5411 0.1055 0.053 Uiso 1 1 calc R . .
H5B H 0.3275 0.5151 0.2040 0.053 Uiso 1 1 calc R . .
H5C H 0.2412 0.4747 0.1419 0.053 Uiso 1 1 calc R . .
O1 O 0.1973(3) 0.2054(2) 0.03605(12) 0.0470(5) Uani 1 1 d . . .
O2 O 0.1481(3) 0.3519(3) 0.0000 0.0874(15) Uani 1 2 d S . .

loop_
_atom_site_aniso_label
_atom_site_aniso_U_11
_atom_site_aniso_U_22
_atom_site_aniso_U_33
_atom_site_aniso_U_23
_atom_site_aniso_U_13
_atom_site_aniso_U_12
Se1 0.02817(12) 0.02817(12) 0.02671(17) -0.00297(19) 0.00297(19) -0.00758(12)
Zn1 0.02220(16) 0.02220(16) 0.0191(2) 0.000 0.000 0.000
N1 0.0242(11) 0.0221(10) 0.0259(10) 0.0023(8) 0.0018(9) 0.0020(8)
N2 0.0273(12) 0.0260(12) 0.0318(13) 0.0006(10) 0.0058(9) 0.0041(9)
N3 0.0387(13) 0.0387(13) 0.0295(17) -0.0010(10) -0.0010(10) -0.0098(17)
C1 0.0490(19) 0.0267(15) 0.0454(18) 0.0052(12) 0.0095(15) 0.0084(13)
C2 0.0289(15) 0.0224(12) 0.0292(14) 0.0019(11) 0.0019(11) -0.0009(10)
C3 0.0245(12) 0.0243(12) 0.0208(12) 0.0005(9) 0.0007(9) -0.0021(9)
C4 0.0248(14) 0.0267(15) 0.0235(11) -0.0018(10) -0.0012(9) 0.0005(12)
C5 0.0420(17) 0.0302(15) 0.0336(17) 0.0045(11) 0.0113(13) 0.0062(12)
O1 0.0591(19) 0.0459(17) 0.0359(10) 0.0027(14) 0.0039(14) -0.0298(10)
O2 0.099(2) 0.099(2) 0.065(3) 0.027(2) 0.027(2) 0.034(3)

loop_
_atom_type_symbol
_atom_type_description
_atom_type_scat_dispersion_real
_atom_type_scat_dispersion_imag
_atom_type_scat_source
C C 0.0033 0.0016 'International Tables Vol C Tables 4.2.6.8 and 6.1.1.4'
H H 0.0000 0.0000 'International Tables Vol C Tables 4.2.6.8 and 6.1.1.4'
N N 0.0061 0.0033 'International Tables Vol C Tables 4.2.6.8 and 6.1.1.4'
O O 0.0106 0.0060 'International Tables Vol C Tables 4.2.6.8 and 6.1.1.4'
Se Se -0.0929 2.2259 'International Tables Vol C Tables 4.2.6.8 and 6.1.1.4'
Zn Zn 0.2839 1.4301 'International Tables Vol C Tables 4.2.6.8 and 6.1.1.4'

loop_
_geom_angle_atom_site_label_1
_geom_angle_atom_site_label_2
_geom_angle_atom_site_label_3
_geom_angle
_geom_angle_site_symmetry_1
_geom_angle_site_symmetry_3
_geom_angle_publ_flag
C3 Se1 C3 96.19(15) 5 . ?
N1 Zn1 N1 113.19(6) 3_665 4_655 ?
N1 Zn1 N1 102.27(12) 3_665 . ?
N1 Zn1 N1 113.19(6) 4_655 . ?
N1 Zn1 N1 113.19(6) 3_665 2_565 ?
N1 Zn1 N1 102.27(12) 4_655 2_565 ?
N1 Zn1 N1 113.19(6) . 2_565 ?
C4 N1 N2 105.5(2) . . ?
C4 N1 Zn1 128.86(18) . . ?
N2 N1 Zn1 125.14(17) . . ?
C2 N2 N1 111.9(2) . . ?
C2 N2 H2N 125.9 . . ?
N1 N2 H2N 120.6 . . ?
O2 N3 O1 119.2(3) . 14_554 ?
O2 N3 O1 119.2(2) . . ?
O1 N3 O1 121.5(4) 14_554 . ?
C2 C1 H1A 109.5 . . ?
C2 C1 H1B 109.5 . . ?
H1A C1 H1B 109.5 . . ?
C2 C1 H1C 109.5 . . ?
H1A C1 H1C 109.5 . . ?
H1B C1 H1C 109.5 . . ?
N2 C2 C3 106.6(2) . . ?
N2 C2 C1 121.6(3) . . ?
C3 C2 C1 131.8(3) . . ?
C2 C3 C4 106.2(2) . . ?
C2 C3 Se1 126.22(19) . . ?
C4 C3 Se1 127.5(2) . . ?
N1 C4 C3 109.7(2) . . ?
N1 C4 C5 122.2(2) . . ?
C3 C4 C5 128.1(2) . . ?
C4 C5 H5A 109.5 . . ?
C4 C5 H5B 109.5 . . ?
H5A C5 H5B 109.5 . . ?
C4 C5 H5C 109.5 . . ?
H5A C5 H5C 109.5 . . ?
H5B C5 H5C 109.5 . . ?

loop_
_geom_bond_atom_site_label_1
_geom_bond_atom_site_label_2
_geom_bond_distance
_geom_bond_site_symmetry_2
_geom_bond_publ_flag
Se1 C3 1.895(3) 5 ?
Se1 C3 1.895(3) . ?
Zn1 N1 1.986(2) 3_665 ?
Zn1 N1 1.986(2) 4_655 ?
Zn1 N1 1.986(2) . ?
Zn1 N1 1.986(2) 2_565 ?
N1 C4 1.343(3) . ?
N1 N2 1.369(3) . ?
N2 C2 1.341(4) . ?
N2 H2N 0.8858 . ?
N3 O2 1.228(5) . ?
N3 O1 1.232(3) 14_554 ?
N3 O1 1.232(3) . ?
C1 C2 1.479(4) . ?
C1 H1A 0.9800 . ?
C1 H1B 0.9800 . ?
C1 H1C 0.9800 . ?
C2 C3 1.383(4) . ?
C3 C4 1.406(3) . ?
C4 C5 1.488(4) . ?
C5 H5A 0.9800 . ?
C5 H5B 0.9800 . ?
C5 H5C 0.9800 . ?

loop_
_geom_hbond_atom_site_label_D
_geom_hbond_atom_site_label_H
_geom_hbond_atom_site_label_A
_geom_hbond_distance_DH
_geom_hbond_distance_HA
_geom_hbond_distance_DA
_geom_hbond_angle_DHA
_geom_hbond_site_symmetry_A
N2 H2N O1 0.89 2.04 2.877(4) 156.5 16_554
N2 H2N O2 0.89 2.40 3.169(2) 145.6 4_655
